data_1559307
loop_
_publ_author_name
'Chan, Hau Sun Sam'
'Thompson, Amber L.'
'Christensen, Kirsten E.'
'Burton, Jonathan W.'

_publ_section_title
;
 Forwards and backwards -- synthesis of Laurencia natural products using a
 biomimetic and retrobiomimetic strategy incorporating structural
 reassignment of laurefurenynes C--F
;
_journal_name_full 'Chemical Science'
_journal_paper_doi 10.1039/D0SC04120C
_journal_year 2020
_chemical_absolute_configuration ad
_chemical_formula_moiety 'C13 H22 O4'
_chemical_formula_sum 'C13 H22 O4'
_chemical_formula_weight 242.32
_chemical_melting_point ?
_space_group_IT_number 4
_space_group_name_Hall 'P 2yb'
_space_group_name_H-M_alt 'P 1 21 1'
_symmetry_cell_setting monoclinic
_symmetry_space_group_name_Hall 'P 2yb'
_symmetry_space_group_name_H-M 'P 1 21 1'
_atom_sites_solution_hydrogens difmap
_atom_sites_solution_primary other
_audit_creation_date 2018-04-23
_audit_creation_method CRYSTALS_ver_14.61_build_6720
_audit_update_record
;
2020-05-21 deposited with the CCDC.	2020-09-25 downloaded from the CCDC.
;
_cell_angle_alpha 90
_cell_angle_beta 101.005(2)
_cell_angle_gamma 90
_cell_formula_units_Z 2
_cell_length_a 5.9422(2)
_cell_length_b 7.6020(2)
_cell_length_c 14.7513(4)
_cell_measurement_reflns_used 7384
_cell_measurement_temperature 150
_cell_measurement_theta_max 76
_cell_measurement_theta_min 6
_cell_volume 654.10(3)
_computing_cell_refinement
; 
 CrysAlisPro (Rigaku Oxford Diffraction, 2017) 
;
_computing_data_collection 'SuperNova, (Oxford Diffraction, 2010)'
_computing_data_reduction
; 
 CrysAlisPro (Rigaku Oxford Diffraction, 2017) 
;
_computing_molecular_graphics 'CAMERON (Watkin et al., 1996)'
_computing_publication_material 'CRYSTALS (Betteridge et al., 2003)'
_computing_structure_refinement 'CRYSTALS (Betteridge et al., 2003)'
_computing_structure_solution 'Superflip (Palatinus & Chapuis, 2007)'
_diffrn_ambient_temperature 150
_diffrn_measured_fraction_theta_full 0.997
_diffrn_measured_fraction_theta_max 0.993
_diffrn_measurement_device Area
_diffrn_measurement_device_type 'Oxford Diffraction SuperNova'
_diffrn_measurement_method \w
_diffrn_radiation_monochromator 'focussing mirrors'
_diffrn_radiation_type 'Cu K\a'
_diffrn_radiation_wavelength 1.54184
_diffrn_reflns_av_R_equivalents 0.079
_diffrn_reflns_av_sigmaI/netI 0.0507
_diffrn_reflns_limit_h_max 7
_diffrn_reflns_limit_h_min -7
_diffrn_reflns_limit_k_max 9
_diffrn_reflns_limit_k_min -9
_diffrn_reflns_limit_l_max 18
_diffrn_reflns_limit_l_min -18
_diffrn_reflns_number 13847
_diffrn_reflns_theta_full 75.161
_diffrn_reflns_theta_max 76.695
_diffrn_reflns_theta_min 6.112
_diffrn_standards_number 0
_exptl_absorpt_coefficient_mu 0.734
_exptl_absorpt_correction_T_max 0.96
_exptl_absorpt_correction_T_min 0.60
_exptl_absorpt_correction_type multi-scan
_exptl_absorpt_process_details
; 
 CrysAlisPro (Rigaku Oxford Diffraction, 2017) 
;
_exptl_crystal_colour clear_pale_colourless
_exptl_crystal_density_diffrn 1.230
_exptl_crystal_density_meas ?
_exptl_crystal_density_method 'not measured'
_exptl_crystal_description block
_exptl_crystal_F_000 264
_exptl_crystal_size_max 0.10
_exptl_crystal_size_mid 0.08
_exptl_crystal_size_min 0.06
_refine_diff_density_max 0.41
_refine_diff_density_min -0.37
_refine_ls_abs_structure_details
; 
 Parsons, Flack & Wagner (2013), 
 1157 Friedel Pairs 
;
_refine_ls_abs_structure_Flack -0.01(9)
_refine_ls_extinction_method None
_refine_ls_goodness_of_fit_ref 1.0015
_refine_ls_hydrogen_treatment mixed
_refine_ls_matrix_type full
_refine_ls_number_parameters 182
_refine_ls_number_reflns 2730
_refine_ls_number_restraints 5
_refine_ls_R_factor_all 0.0586
_refine_ls_R_factor_gt 0.0575
_refine_ls_shift/su_max 0.0001375
_refine_ls_shift/su_mean 0.0000176
_refine_ls_structure_factor_coef Fsqd
_refine_ls_weighting_details
;
 Method= Modified Sheldrick 
 w=1/[\s^2^(F^2^) + ( 0.13P)^2^ + 0.03P] 
 ,where P=(max(Fo^2^,0) + 2Fc^2^)/3 
;
_refine_ls_weighting_scheme calc
_refine_ls_wR_factor_all 0.1537
_refine_ls_wR_factor_gt 0.1495
_refine_ls_wR_factor_ref 0.1537
_reflns_limit_h_max 7
_reflns_limit_h_min -7
_reflns_limit_k_max 9
_reflns_limit_k_min -9
_reflns_limit_l_max 18
_reflns_limit_l_min 0
_reflns_number_gt 2643
_reflns_number_total 2731
_reflns_threshold_expression I>2.0\s(I)
_oxford_diffrn_Wilson_B_factor 3.09
_oxford_diffrn_Wilson_scale 0.01
_oxford_refine_ls_r_factor_ref 0.0586
_oxford_refine_ls_scale 9.3(7)
_oxford_reflns_number_all 2730
_oxford_structure_analysis_title 6955
_cod_data_source_file d0sc04120c2.cif
_cod_data_source_block 22
_cod_depositor_comments
;
The following automatic conversions were performed:

data item '_chemical_melting_point' value 'not measured' was changed
to '?' -- the value is undefined or not given.

data item '_exptl_crystal_density_meas' value 'not measured' was
changed to '?' -- the value is perceived as not measured.

Automatic conversion script
Id: cif_fix_values 7556 2019-12-06 15:28:31Z antanas 
;
_cod_original_sg_symbol_H-M 'P 21 '
_cod_database_code 1559307
_oxford_refine_reflns_threshold_expression_ref I>-10.0\s(I)
_oxford_hooft_y 0.11(13)
_oxford_bijvoet_difference -0.01(9)
_oxford_refined_flack_x -0.15(19)

loop_
_symmetry_equiv_pos_as_xyz
x,y,z
-x,y+1/2,-z

loop_
_atom_site_label
_atom_site_type_symbol
_atom_site_fract_x
_atom_site_fract_y
_atom_site_fract_z
_atom_site_U_iso_or_equiv
_atom_site_occupancy
_atom_site_adp_type
_atom_site_refinement_flags_posn
_atom_site_refinement_flags_adp
_atom_site_refinement_flags_occupancy
_atom_site_disorder_assembly
_atom_site_disorder_group
_atom_site_attached_hydrogens
C6 C 0.3921(4) 0.2241(3) 0.36917(14) 0.0414 1.0000 Uani . . . . . .
C7 C 0.3714(3) 0.3924(3) 0.31164(12) 0.0336 1.0000 Uani . . . . . .
C8 C 0.1236(3) 0.3749(3) 0.26072(12) 0.0349 1.0000 Uani . . . . . .
C9 C 0.1018(3) 0.1768(3) 0.24113(13) 0.0363 1.0000 Uani . . . . . .
C10 C 0.1171(3) 0.1187(3) 0.14301(13) 0.0330 1.0000 Uani . . . . . .
C11 C 0.3233(3) 0.1786(3) 0.10234(12) 0.0303 1.0000 Uani . . . . . .
C12 C 0.3520(3) 0.3766(3) 0.08709(12) 0.0316 1.0000 Uani . . . . . .
C13 C 0.5135(3) 0.4681(3) 0.16858(13) 0.0324 1.0000 Uani . . . . . .
C14 C 0.4688(4) 0.6658(3) 0.17617(18) 0.0436 1.0000 Uani . . . . . .
C15 C 0.6638(5) 0.7580(3) 0.2414(3) 0.0633 1.0000 Uani . . . . . .
O1 O 0.2833(3) 0.0941(2) 0.30520(10) 0.0413 1.0000 Uani . . . . . .
O2 O 0.5389(2) 0.3770(2) 0.25447(8) 0.0299 1.0000 Uani . . . . . .
O17 O 0.1300(2) 0.4581(2) 0.06156(10) 0.0378 1.0000 Uani D . . . . .
O16 O -0.0946(2) 0.1696(2) 0.08309(10) 0.0403 1.0000 Uani D . . . . .
C103 C 0.8782(11) 0.2979(9) 0.5530(5) 0.0501 0.490(11) Uani . . P 1 2 .
C3 C 0.8819(11) 0.3623(13) 0.5172(6) 0.0624 0.510(11) Uani . . P 1 1 .
C4 C 0.7001(9) 0.2619(7) 0.5023(3) 0.0459 0.510(11) Uani . . P 1 1 .
C104 C 0.7844(7) 0.3138(6) 0.4651(4) 0.0366 0.490(11) Uani . . P 1 2 .
C5 C 0.6324(4) 0.1643(3) 0.41192(15) 0.0479 1.0000 Uani . . . . . .
H61 H 0.2984 0.2351 0.4183 0.0502 1.0000 Uiso R . . . . .
H71 H 0.3968 0.4979 0.3488 0.0397 1.0000 Uiso R . . . . .
H82 H 0.0212 0.4080 0.3005 0.0415 1.0000 Uiso R . . . . .
H81 H 0.0896 0.4443 0.2050 0.0410 1.0000 Uiso R . . . . .
H91 H -0.0438 0.1327 0.2562 0.0435 1.0000 Uiso R . . . . .
H101 H 0.1217 -0.0081 0.1433 0.0398 1.0000 Uiso R . . . . .
H111 H 0.4588 0.1342 0.1425 0.0358 1.0000 Uiso R . . . . .
H112 H 0.3065 0.1267 0.0419 0.0350 1.0000 Uiso R . . . . .
H121 H 0.4287 0.3892 0.0360 0.0387 1.0000 Uiso R . . . . .
H131 H 0.6631 0.4597 0.1522 0.0386 1.0000 Uiso R . . . . .
H142 H 0.4520 0.7206 0.1164 0.0525 1.0000 Uiso R . . . . .
H141 H 0.3282 0.6830 0.1986 0.0512 1.0000 Uiso R . . . . .
H151 H 0.6241 0.8763 0.2518 0.0947 1.0000 Uiso R . . . . .
H152 H 0.7954 0.7560 0.2141 0.0947 1.0000 Uiso R . . . . .
H153 H 0.6964 0.6999 0.2997 0.0948 1.0000 Uiso R . . . . .
H1031 H 0.9581 0.3916 0.5846 0.0598 0.490(11) Uiso R . P 1 2 .
H1032 H 0.8642 0.1917 0.5831 0.0601 0.490(11) Uiso R . P 1 2 .
H32 H 0.9366 0.4090 0.5756 0.0749 0.510(11) Uiso R . P 1 1 .
H31 H 0.9615 0.3903 0.4703 0.0750 0.510(11) Uiso R . P 1 1 .
H41 H 0.6108 0.2506 0.5478 0.0548 0.510(11) Uiso R . P 1 1 .
H1041 H 0.8067 0.4190 0.4344 0.0435 0.490(11) Uiso R . P 1 2 .
H52 H 0.6266 0.0390 0.4246 0.0569 0.510(11) Uiso R . P 1 1 .
H54 H 0.7387 0.1839 0.3694 0.0568 0.510(11) Uiso R . P 1 1 .
H53 H 0.6225 0.0659 0.4533 0.0568 0.490(11) Uiso R . P 1 2 .
H51 H 0.7062 0.1249 0.3620 0.0564 0.490(11) Uiso R . P 1 2 .
H171 H 0.103(6) 0.522(4) 0.0172(17) 0.057(2) 1.0000 Uiso D . . . . .
H161 H -0.092(6) 0.272(3) 0.068(2) 0.060(2) 1.0000 Uiso D . . . . .

loop_
_atom_site_aniso_label
_atom_site_aniso_U_11
_atom_site_aniso_U_22
_atom_site_aniso_U_33
_atom_site_aniso_U_23
_atom_site_aniso_U_13
_atom_site_aniso_U_12
C6 0.0428(10) 0.0521(12) 0.0309(8) -0.0009(8) 0.0113(7) 0.0045(9)
C7 0.0282(8) 0.0388(9) 0.0339(8) -0.0072(7) 0.0063(6) 0.0043(7)
C8 0.0230(8) 0.0463(10) 0.0376(8) -0.0077(8) 0.0111(6) 0.0039(7)
C9 0.0290(8) 0.0432(9) 0.0398(9) -0.0015(8) 0.0140(7) -0.0049(7)
C10 0.0261(8) 0.0346(8) 0.0391(8) -0.0056(7) 0.0083(7) -0.0017(6)
C11 0.0250(7) 0.0333(8) 0.0332(7) -0.0052(7) 0.0069(6) 0.0027(6)
C12 0.0243(8) 0.0373(8) 0.0351(8) 0.0044(7) 0.0105(6) 0.0056(7)
C13 0.0225(7) 0.0301(8) 0.0455(10) 0.0022(7) 0.0086(6) 0.0012(6)
C14 0.0343(9) 0.0302(9) 0.0647(12) 0.0018(9) 0.0052(8) 0.0014(8)
C15 0.0529(13) 0.0310(10) 0.098(2) -0.0106(12) -0.0051(14) -0.0048(9)
O1 0.0432(8) 0.0421(7) 0.0394(6) 0.0050(6) 0.0097(6) -0.0043(6)
O2 0.0214(5) 0.0312(6) 0.0369(6) -0.0013(5) 0.0052(4) 0.0035(4)
O17 0.0289(6) 0.0425(6) 0.0398(7) 0.0089(6) 0.0014(5) 0.0070(6)
O16 0.0243(6) 0.0486(8) 0.0469(7) -0.0110(6) 0.0039(5) -0.0008(6)
C103 0.049(3) 0.060(3) 0.040(3) 0.001(2) 0.005(2) -0.006(3)
C3 0.045(3) 0.086(6) 0.057(4) -0.025(4) 0.011(3) -0.000(3)
C4 0.050(3) 0.059(3) 0.028(2) 0.0064(18) 0.0063(19) 0.014(2)
C104 0.032(2) 0.043(2) 0.037(3) 0.0033(19) 0.011(2) 0.0008(17)
C5 0.0529(12) 0.0473(11) 0.0385(10) -0.0032(9) -0.0038(8) 0.0151(10)

loop_
_atom_type_symbol
_atom_type_scat_dispersion_real
_atom_type_scat_dispersion_imag
_atom_type_scat_Cromer_Mann_a1
_atom_type_scat_Cromer_Mann_b1
_atom_type_scat_Cromer_Mann_a2
_atom_type_scat_Cromer_Mann_b2
_atom_type_scat_Cromer_Mann_a3
_atom_type_scat_Cromer_Mann_b3
_atom_type_scat_Cromer_Mann_a4
_atom_type_scat_Cromer_Mann_b4
_atom_type_scat_Cromer_Mann_c
_atom_type_scat_source
C 0.0181 0.0091 2.3100 20.8439 1.0200 10.2075 1.5886 0.5687 0.8650 51.6512 0.2156 'International Tables Vol C 4.2.6.8 and 6.1.1.4'
H 0.0000 0.0000 0.4930 10.5109 0.3229 26.1257 0.1402 3.1424 0.0408 57.7998 0.0030 'International Tables Vol C 4.2.6.8 and 6.1.1.4'
O 0.0492 0.0322 3.0485 13.2771 2.2868 5.7011 1.5463 0.3239 0.8670 32.9089 0.2508 'International Tables Vol C 4.2.6.8 and 6.1.1.4'

loop_
_geom_angle_atom_site_label_1
_geom_angle_site_symmetry_1
_geom_angle_atom_site_label_2
_geom_angle_site_symmetry_2
_geom_angle_atom_site_label_3
_geom_angle_site_symmetry_3
_geom_angle
_geom_angle_publ_flag
C7 . C6 . O1 . 103.51(15) yes
C7 . C6 . C5 . 116.87(19) yes
O1 . C6 . C5 . 109.70(18) yes
C7 . C6 . H61 . 109.7 no
O1 . C6 . H61 . 107.0 no
C5 . C6 . H61 . 109.5 no
C6 . C7 . C8 . 99.70(16) yes
C6 . C7 . O2 . 105.59(15) yes
C8 . C7 . O2 . 114.75(14) yes
C6 . C7 . H71 . 113.1 no
C8 . C7 . H71 . 112.5 no
O2 . C7 . H71 . 110.6 no
C7 . C8 . C9 . 102.53(15) yes
C7 . C8 . H82 . 110.1 no
C9 . C8 . H82 . 109.4 no
C7 . C8 . H81 . 113.4 no
C9 . C8 . H81 . 112.3 no
H82 . C8 . H81 . 109.0 no
C8 . C9 . C10 . 116.29(16) yes
C8 . C9 . O1 . 106.27(15) yes
C10 . C9 . O1 . 108.80(15) yes
C8 . C9 . H91 . 109.6 no
C10 . C9 . H91 . 109.0 no
O1 . C9 . H91 . 106.4 no
C9 . C10 . C11 . 118.71(15) yes
C9 . C10 . O16 . 107.37(14) yes
C11 . C10 . O16 . 110.40(15) yes
C9 . C10 . H101 . 106.9 no
C11 . C10 . H101 . 105.9 no
O16 . C10 . H101 . 106.9 no
C10 . C11 . C12 . 117.88(14) yes
C10 . C11 . H111 . 107.0 no
C12 . C11 . H111 . 109.2 no
C10 . C11 . H112 . 107.0 no
C12 . C11 . H112 . 105.1 no
H111 . C11 . H112 . 110.6 no
C11 . C12 . C13 . 113.28(14) yes
C11 . C12 . O17 . 109.77(14) yes
C13 . C12 . O17 . 114.17(15) yes
C11 . C12 . H121 . 107.2 no
C13 . C12 . H121 . 104.3 no
O17 . C12 . H121 . 107.5 no
C12 . C13 . C14 . 113.93(16) yes
C12 . C13 . O2 . 114.53(15) yes
C14 . C13 . O2 . 113.67(17) yes
C12 . C13 . H131 . 103.8 no
C14 . C13 . H131 . 105.2 no
O2 . C13 . H131 . 104.1 no
C13 . C14 . C15 . 111.98(17) yes
C13 . C14 . H142 . 110.3 no
C15 . C14 . H142 . 108.2 no
C13 . C14 . H141 . 109.3 no
C15 . C14 . H141 . 108.9 no
H142 . C14 . H141 . 108.1 no
C14 . C15 . H151 . 110.7 no
C14 . C15 . H152 . 108.3 no
H151 . C15 . H152 . 109.5 no
C14 . C15 . H153 . 110.8 no
H151 . C15 . H153 . 107.9 no
H152 . C15 . H153 . 109.6 no
C9 . O1 . C6 . 108.58(16) yes
C7 . O2 . C13 . 121.17(13) yes
C12 . O17 . H171 . 120(3) no
C10 . O16 . H161 . 111(2) no
C104 . C103 . H1031 . 120.2 no
C104 . C103 . H1032 . 119.3 no
H1031 . C103 . H1032 . 120.5 no
C4 . C3 . H32 . 120.6 no
C4 . C3 . H31 . 121.9 no
H32 . C3 . H31 . 117.5 no
C3 . C4 . C5 . 120.5(6) yes
C3 . C4 . H41 . 119.8 no
C5 . C4 . H41 . 119.7 no
C103 . C104 . C5 . 121.5(5) yes
C103 . C104 . H1041 . 118.7 no
C5 . C104 . H1041 . 119.8 no
C6 . C5 . C4 . 106.9(2) yes
C6 . C5 . H52 . 108.0 no
C4 . C5 . H52 . 108.9 no
C6 . C5 . H54 . 111.0 no
C4 . C5 . H54 . 113.1 no
H52 . C5 . H54 . 108.8 no
C6 . C5 . C104 . 113.4(2) yes
C6 . C5 . H53 . 109.0 no
C104 . C5 . H53 . 110.0 no
C6 . C5 . H51 . 107.6 no
C104 . C5 . H51 . 107.6 no
H53 . C5 . H51 . 109.1 no

loop_
_geom_bond_atom_site_label_1
_geom_bond_site_symmetry_1
_geom_bond_atom_site_label_2
_geom_bond_site_symmetry_2
_geom_bond_distance
_geom_bond_publ_flag
C6 . C7 . 1.527(3) yes
C6 . O1 . 1.433(3) yes
C6 . C5 . 1.517(3) yes
C6 . H61 . 0.998 no
C7 . C8 . 1.526(2) yes
C7 . O2 . 1.427(2) yes
C7 . H71 . 0.967 no
C8 . C9 . 1.534(3) yes
C8 . H82 . 0.956 no
C8 . H81 . 0.965 no
C9 . C10 . 1.533(3) yes
C9 . O1 . 1.437(2) yes
C9 . H91 . 0.992 no
C10 . C11 . 1.532(2) yes
C10 . O16 . 1.445(2) yes
C10 . H101 . 0.964 no
C11 . C12 . 1.537(3) yes
C11 . H111 . 0.965 no
C11 . H112 . 0.962 no
C12 . C13 . 1.552(2) yes
C12 . O17 . 1.441(2) yes
C12 . H121 . 0.957 no
C13 . C14 . 1.534(3) yes
C13 . O2 . 1.426(2) yes
C13 . H131 . 0.967 no
C14 . C15 . 1.527(3) yes
C14 . H142 . 0.963 no
C14 . H141 . 0.965 no
C15 . H151 . 0.950 no
C15 . H152 . 0.946 no
C15 . H153 . 0.953 no
O17 . H171 . 0.805(18) no
O16 . H161 . 0.812(18) no
C103 . C104 . 1.315(9) yes
C103 . H1031 . 0.930 no
C103 . H1032 . 0.933 no
C3 . C4 . 1.307(11) yes
C3 . H32 . 0.932 no
C3 . H31 . 0.933 no
C4 . C5 . 1.512(5) yes
C4 . H41 . 0.935 no
C104 . C5 . 1.566(5) yes
C104 . H1041 . 0.941 no
C5 . H52 . 0.973 no
C5 . H54 . 0.982 no
C5 . H53 . 0.974 no
C5 . H51 . 0.974 no

loop_
_geom_hbond_atom_site_label_D
_geom_hbond_site_symmetry_D
_geom_hbond_atom_site_label_H
_geom_hbond_site_symmetry_H
_geom_hbond_atom_site_label_A
_geom_hbond_site_symmetry_A
_geom_hbond_angle_DHA
_geom_hbond_distance_DH
_geom_hbond_distance_HA
_geom_hbond_distance_DA
_geom_hbond_publ_flag
C8 . H81 . O17 . 144 0.96 2.18 3.013(5) yes
O17 . H171 . C10 2_555 155(3) 0.805 2.581 3.326(5) yes
O17 . H171 . O16 2_555 170(4) 0.805 1.851 2.648(5) yes
O16 . H161 . O17 . 140(3) 0.812 1.946 2.618(5) yes
